data_4128488
loop_
_publ_author_name
'Hadlington, Terrance J.'
'Szilv\'asi, Tibor'
'Driess, Matthias'

_publ_section_title
;
 Versatile Tautomerization of EH<sub>2</sub>-Substituted Silylenes (E = N,
 P, As) in the Coordination Sphere of Nickel.
;
_journal_issue 7
_journal_name_full 'Journal of the American Chemical Society'
_journal_page_first 3304
_journal_page_last 3314
_journal_paper_doi 10.1021/jacs.9b00159
_journal_volume 141
_journal_year 2019
_chemical_formula_moiety 'C57 H88 B N5 Ni O0.50 P Si2'
_chemical_formula_sum 'C57 H88 B N5 Ni O0.5 P Si2'
_chemical_formula_weight 1007.99
_space_group_crystal_system monoclinic
_space_group_IT_number 14
_space_group_name_Hall '-P 2yn'
_space_group_name_H-M_alt 'P 1 21/n 1'
_atom_sites_solution_hydrogens mixed
_audit_creation_method SHELXL-2016/6
_cell_angle_alpha 90
_cell_angle_beta 93.3690(10)
_cell_angle_gamma 90
_cell_formula_units_Z 4
_cell_length_a 12.0277(2)
_cell_length_b 24.3467(4)
_cell_length_c 20.1754(3)
_cell_measurement_reflns_used 7684
_cell_measurement_temperature 150(2)
_cell_measurement_theta_max 73.3960
_cell_measurement_theta_min 2.8110
_cell_volume 5897.85(16)
_computing_cell_refinement 'CrysAlisPro 1.171.38.46 (Rigaku OD, 2015)'
_computing_data_collection 'CrysAlisPro 1.171.38.46 (Rigaku OD, 2015)'
_computing_data_reduction 'CrysAlisPro 1.171.38.46 (Rigaku OD, 2015)'
_computing_structure_refinement 'SHELXL-2016/6 (Sheldrick, 2016)'
_diffrn_ambient_temperature 150(2)
_diffrn_detector_area_resol_mean 10.5435
_diffrn_measured_fraction_theta_full 1.000
_diffrn_measured_fraction_theta_max 0.996
_diffrn_measurement_device_type 'SuperNova, Single source at offset, Atlas'
_diffrn_measurement_method '\w scans'
_diffrn_radiation_type CuK\a
_diffrn_radiation_wavelength 1.54184
_diffrn_reflns_av_R_equivalents 0.0497
_diffrn_reflns_av_unetI/netI 0.0630
_diffrn_reflns_Laue_measured_fraction_full 1.000
_diffrn_reflns_Laue_measured_fraction_max 0.996
_diffrn_reflns_limit_h_max 14
_diffrn_reflns_limit_h_min -14
_diffrn_reflns_limit_k_max 29
_diffrn_reflns_limit_k_min -28
_diffrn_reflns_limit_l_max 17
_diffrn_reflns_limit_l_min -24
_diffrn_reflns_number 23559
_diffrn_reflns_point_group_measured_fraction_full 1.000
_diffrn_reflns_point_group_measured_fraction_max 0.996
_diffrn_reflns_theta_full 67.684
_diffrn_reflns_theta_max 69.986
_diffrn_reflns_theta_min 2.847
_diffrn_source 'micro-focus sealed X-ray tube'
_exptl_absorpt_coefficient_mu 1.422
_exptl_absorpt_correction_T_max 1.00000
_exptl_absorpt_correction_T_min 0.15465
_exptl_absorpt_correction_type multi-scan
_exptl_absorpt_process_details
;
CrysAlisPro 1.171.38.46 (Rigaku Oxford Diffraction, 2015)
Empirical absorption correction using spherical harmonics,
 implemented in SCALE3 ABSPACK scaling algorithm.
;
_exptl_crystal_colour orange
_exptl_crystal_density_diffrn 1.135
_exptl_crystal_description block
_exptl_crystal_F_000 2180
_exptl_crystal_size_max 0.284
_exptl_crystal_size_mid 0.174
_exptl_crystal_size_min 0.092
_refine_diff_density_max 1.462
_refine_diff_density_min -0.601
_refine_diff_density_rms 0.068
_refine_ls_extinction_method none
_refine_ls_goodness_of_fit_ref 1.048
_refine_ls_hydrogen_treatment mixed
_refine_ls_matrix_type full
_refine_ls_number_parameters 618
_refine_ls_number_reflns 11149
_refine_ls_number_restraints 3
_refine_ls_restrained_S_all 1.055
_refine_ls_R_factor_all 0.0856
_refine_ls_R_factor_gt 0.0611
_refine_ls_shift/su_max 0.001
_refine_ls_shift/su_mean 0.000
_refine_ls_structure_factor_coef Fsqd
_refine_ls_weighting_details 'w=1/[\s^2^(Fo^2^)+(0.0995P)^2^+1.7189P] where P=(Fo^2^+2Fc^2^)/3'
_refine_ls_weighting_scheme calc
_refine_ls_wR_factor_gt 0.1652
_refine_ls_wR_factor_ref 0.1891
_reflns_Friedel_coverage 0.000
_reflns_number_gt 8080
_reflns_number_total 11149
_reflns_threshold_expression 'I > 2\s(I)'
_cod_data_source_file ja9b00159_si_002.cif
_cod_data_source_block compound_7
_cod_original_sg_symbol_H-M 'P 21/n'
_cod_original_formula_sum 'C57 H88 B N5 Ni O0.50 P Si2'
_cod_database_code 4128488
_shelx_shelxl_version_number 2016/6
_shelx_space_group_comment
;
The symmetry employed for this shelxl refinement is uniquely defined
by the following loop, which should always be used as a source of
symmetry information in preference to the above space-group names.
They are only intended as comments.
;

loop_
_space_group_symop_operation_xyz
'x, y, z'
'-x+1/2, y+1/2, -z+1/2'
'-x, -y, -z'
'x-1/2, -y-1/2, z-1/2'

loop_
_atom_site_label
_atom_site_type_symbol
_atom_site_fract_x
_atom_site_fract_y
_atom_site_fract_z
_atom_site_U_iso_or_equiv
_atom_site_adp_type
_atom_site_occupancy
_atom_site_site_symmetry_order
_atom_site_calc_flag
_atom_site_refinement_flags_posn
_atom_site_refinement_flags_adp
_atom_site_refinement_flags_occupancy
Ni1 Ni 0.54380(4) 0.14184(2) 0.22803(2) 0.03165(15) Uani 1 1 d . . .
P1 P 0.43624(6) 0.12270(3) 0.13603(4) 0.03217(19) Uani 1 1 d . . .
Si1 Si 0.41401(6) 0.07667(3) 0.22746(4) 0.03069(19) Uani 1 1 d . . .
Si2 Si 0.50894(7) -0.03728(4) 0.18508(4) 0.0355(2) Uani 1 1 d . . .
N1 N 0.42552(19) 0.00491(10) 0.23177(12) 0.0317(5) Uani 1 1 d . . .
N3 N 0.6818(2) 0.13440(11) 0.35344(12) 0.0347(6) Uani 1 1 d . . .
C34 C 0.5828(2) 0.14707(13) 0.32029(15) 0.0351(7) Uani 1 1 d . . .
C28 C 0.2420(2) 0.13031(13) 0.03791(15) 0.0343(7) Uani 1 1 d . . .
N4 N 0.6677(2) 0.24807(12) 0.20996(14) 0.0461(7) Uani 1 1 d . . .
C6 C 0.3725(3) -0.03562(14) 0.33758(16) 0.0410(7) Uani 1 1 d . . .
C29 C 0.1319(3) 0.14553(16) 0.02221(19) 0.0501(9) Uani 1 1 d . . .
H29 H 0.105905 0.179635 0.038151 0.060 Uiso 1 1 calc R U .
C45 C 0.6518(2) 0.19396(14) 0.19504(15) 0.0377(7) Uani 1 1 d . . .
N2 N 0.5212(2) 0.17063(12) 0.36793(13) 0.0404(6) Uani 1 1 d . . .
C16 C 0.2616(2) 0.20688(13) 0.13460(16) 0.0360(7) Uani 1 1 d . . .
C2 C 0.2336(3) -0.02731(14) 0.24558(17) 0.0399(7) Uani 1 1 d . . .
N5 N 0.7322(2) 0.18237(13) 0.15181(13) 0.0436(7) Uani 1 1 d . . .
C51 C 0.7380(3) 0.12793(17) 0.12003(16) 0.0481(9) Uani 1 1 d . . .
H51 H 0.679849 0.104657 0.139627 0.058 Uiso 1 1 calc R U .
C35 C 0.6826(3) 0.15023(15) 0.42012(16) 0.0425(8) Uani 1 1 d . . .
C17 C 0.1939(3) 0.17930(14) 0.17799(18) 0.0436(8) Uani 1 1 d . . .
H17 H 0.188145 0.140475 0.174670 0.052 Uiso 1 1 calc R U .
C10 C 0.1981(3) -0.01275(15) 0.17446(18) 0.0464(8) Uani 1 1 d . . .
H10 H 0.260315 0.008450 0.155873 0.056 Uiso 1 1 calc R U .
B1 B 0.3260(3) 0.17176(15) 0.07990(18) 0.0349(8) Uani 1 1 d . . .
C24 C 0.5590(3) 0.27065(18) 0.0203(2) 0.0614(11) Uani 1 1 d . . .
H24 H 0.614539 0.294082 0.040302 0.074 Uiso 1 1 calc R U .
C22 C 0.4054(2) 0.20657(14) 0.03312(16) 0.0382(7) Uani 1 1 d . . .
C47 C 0.7972(3) 0.2286(2) 0.14042(19) 0.0609(12) Uani 1 1 d . . .
C27 C 0.3974(3) 0.20217(15) -0.03637(17) 0.0457(8) Uani 1 1 d . . .
H27 H 0.342516 0.178754 -0.056994 0.055 Uiso 1 1 calc R U .
C41 C 0.3227(3) 0.14948(19) 0.3864(2) 0.0616(11) Uani 1 1 d . . .
H41A H 0.335635 0.111477 0.372802 0.092 Uiso 1 1 calc R U .
H41B H 0.246075 0.160086 0.372836 0.092 Uiso 1 1 calc R U .
H41C H 0.334234 0.152515 0.434710 0.092 Uiso 1 1 calc R U .
C49 C 0.6710(4) 0.28863(18) 0.3223(2) 0.0614(10) Uani 1 1 d . . .
H49A H 0.697802 0.254023 0.342236 0.092 Uiso 1 1 calc R U .
H49B H 0.624801 0.307839 0.353351 0.092 Uiso 1 1 calc R U .
H49C H 0.734700 0.311740 0.312569 0.092 Uiso 1 1 calc R U .
C1 C 0.3432(2) -0.02014(13) 0.27201(15) 0.0351(7) Uani 1 1 d . . .
C46 C 0.7565(3) 0.26959(19) 0.1762(2) 0.0605(11) Uani 1 1 d . . .
C39 C 0.8714(3) 0.14731(18) 0.31426(19) 0.0558(10) Uani 1 1 d . . .
H39A H 0.847096 0.181632 0.292563 0.084 Uiso 1 1 calc R U .
H39B H 0.928102 0.129755 0.288427 0.084 Uiso 1 1 calc R U .
H39C H 0.903032 0.155269 0.359111 0.084 Uiso 1 1 calc R U .
C23 C 0.4880(3) 0.24154(16) 0.05991(19) 0.0488(9) Uani 1 1 d . . .
H23 H 0.496227 0.245750 0.106753 0.059 Uiso 1 1 calc R U .
C20 C 0.2051(3) 0.29125(16) 0.1883(2) 0.0582(10) Uani 1 1 d . . .
H20 H 0.208771 0.330170 0.191035 0.070 Uiso 1 1 calc R U .
C37 C 0.7721(3) 0.10890(14) 0.31840(16) 0.0397(7) Uani 1 1 d . . .
H37 H 0.742212 0.102600 0.271728 0.048 Uiso 1 1 calc R U .
C43 C 0.7797(3) 0.14373(17) 0.46984(17) 0.0515(9) Uani 1 1 d . . .
H43A H 0.843203 0.164852 0.455284 0.077 Uiso 1 1 calc R U .
H43B H 0.800122 0.104828 0.473470 0.077 Uiso 1 1 calc R U .
H43C H 0.759120 0.157250 0.513197 0.077 Uiso 1 1 calc R U .
C21 C 0.2650(3) 0.26390(14) 0.14132(18) 0.0456(8) Uani 1 1 d . . .
H21 H 0.309333 0.284684 0.113015 0.055 Uiso 1 1 calc R U .
C15 C 0.4778(3) -0.03256(16) 0.09340(17) 0.0503(9) Uani 1 1 d . . .
H15A H 0.397915 -0.026238 0.084252 0.075 Uiso 1 1 calc R U .
H15B H 0.499302 -0.066945 0.072375 0.075 Uiso 1 1 calc R U .
H15C H 0.519890 -0.002034 0.075515 0.075 Uiso 1 1 calc R U .
C7 C 0.4905(3) -0.02978(17) 0.36769(16) 0.0502(9) Uani 1 1 d . . .
H7 H 0.541650 -0.027979 0.330436 0.060 Uiso 1 1 calc R U .
C33 C 0.2741(3) 0.07989(16) 0.01288(18) 0.0507(9) Uani 1 1 d . . .
H33 H 0.348776 0.068034 0.021706 0.061 Uiso 1 1 calc R U .
C3 C 0.1550(3) -0.04930(16) 0.2864(2) 0.0543(9) Uani 1 1 d . . .
H3 H 0.080671 -0.054498 0.268874 0.065 Uiso 1 1 calc R U .
C13 C 0.4838(3) -0.10969(14) 0.20915(18) 0.0488(8) Uani 1 1 d . . .
H13A H 0.501461 -0.114163 0.256891 0.073 Uiso 1 1 calc R U .
H13B H 0.531360 -0.134072 0.184467 0.073 Uiso 1 1 calc R U .
H13C H 0.405493 -0.119028 0.198798 0.073 Uiso 1 1 calc R U .
C5 C 0.2896(3) -0.05711(17) 0.37605(19) 0.0564(10) Uani 1 1 d . . .
H5 H 0.308507 -0.067438 0.420701 0.068 Uiso 1 1 calc R U .
C48 C 0.6018(3) 0.27659(16) 0.2580(2) 0.0540(9) Uani 1 1 d . . .
H48 H 0.542081 0.250400 0.269899 0.065 Uiso 1 1 calc R U .
C36 C 0.5824(3) 0.17264(15) 0.42949(16) 0.0457(8) Uani 1 1 d . . .
C19 C 0.1410(3) 0.26292(17) 0.2309(2) 0.0587(10) Uani 1 1 d . . .
H19 H 0.101359 0.281798 0.263289 0.070 Uiso 1 1 calc R U .
C30 C 0.0591(3) 0.11268(19) -0.0158(2) 0.0629(11) Uani 1 1 d . . .
H30 H -0.014879 0.124907 -0.026254 0.076 Uiso 1 1 calc R U .
C9 C 0.5040(3) 0.02313(17) 0.40724(18) 0.0544(9) Uani 1 1 d . . .
H9A H 0.493992 0.054622 0.377231 0.082 Uiso 1 1 calc R U .
H9B H 0.578708 0.024396 0.429388 0.082 Uiso 1 1 calc R U .
H9C H 0.448099 0.024509 0.440626 0.082 Uiso 1 1 calc R U .
C52 C 0.7074(3) 0.1311(2) 0.04520(17) 0.0587(11) Uani 1 1 d . . .
H52A H 0.636751 0.150824 0.037658 0.088 Uiso 1 1 calc R U .
H52B H 0.699819 0.093907 0.027002 0.088 Uiso 1 1 calc R U .
H52C H 0.766140 0.150693 0.023155 0.088 Uiso 1 1 calc R U .
C40 C 0.4042(3) 0.18762(16) 0.35309(19) 0.0498(9) Uani 1 1 d . . .
H40 H 0.388861 0.183773 0.304050 0.060 Uiso 1 1 calc R U .
C25 C 0.5485(3) 0.26535(18) -0.0478(2) 0.0625(11) Uani 1 1 d . . .
H25 H 0.596374 0.285077 -0.075055 0.075 Uiso 1 1 calc R U .
C4 C 0.1824(3) -0.06363(19) 0.3512(2) 0.0643(11) Uani 1 1 d . . .
H4 H 0.127325 -0.077895 0.378411 0.077 Uiso 1 1 calc R U .
C11 C 0.1797(3) -0.06461(18) 0.1319(2) 0.0586(10) Uani 1 1 d . . .
H11A H 0.248564 -0.086227 0.133157 0.088 Uiso 1 1 calc R U .
H11B H 0.159046 -0.054029 0.085930 0.088 Uiso 1 1 calc R U .
H11C H 0.119906 -0.086652 0.149361 0.088 Uiso 1 1 calc R U .
C53 C 0.8496(3) 0.0988(2) 0.13510(19) 0.0630(12) Uani 1 1 d . . .
H53A H 0.909104 0.119459 0.115149 0.094 Uiso 1 1 calc R U .
H53B H 0.846041 0.061627 0.116518 0.094 Uiso 1 1 calc R U .
H53C H 0.865053 0.096748 0.183272 0.094 Uiso 1 1 calc R U .
C32 C 0.2017(3) 0.04629(18) -0.0244(2) 0.0604(11) Uani 1 1 d . . .
H32 H 0.227015 0.012028 -0.040244 0.072 Uiso 1 1 calc R U .
C26 C 0.4680(3) 0.23127(17) -0.0757(2) 0.0585(10) Uani 1 1 d . . .
H26 H 0.460350 0.227487 -0.122616 0.070 Uiso 1 1 calc R U .
C18 C 0.1351(3) 0.20589(16) 0.2255(2) 0.0537(9) Uani 1 1 d . . .
H18 H 0.090993 0.185394 0.254228 0.064 Uiso 1 1 calc R U .
C38 C 0.8054(3) 0.05274(17) 0.34629(19) 0.0548(9) Uani 1 1 d . . .
H38A H 0.844889 0.057261 0.389824 0.082 Uiso 1 1 calc R U .
H38B H 0.854211 0.034375 0.316000 0.082 Uiso 1 1 calc R U .
H38C H 0.738452 0.030460 0.350975 0.082 Uiso 1 1 calc R U .
C31 C 0.0930(3) 0.06239(18) -0.03855(19) 0.0566(10) Uani 1 1 d . . .
H31 H 0.042463 0.039284 -0.063490 0.068 Uiso 1 1 calc R U .
C14 C 0.6589(3) -0.01976(18) 0.2021(2) 0.0552(10) Uani 1 1 d . . .
H14A H 0.670050 0.019509 0.194096 0.083 Uiso 1 1 calc R U .
H14B H 0.704226 -0.041184 0.172626 0.083 Uiso 1 1 calc R U .
H14C H 0.681154 -0.028392 0.248401 0.083 Uiso 1 1 calc R U .
C12 C 0.0946(3) 0.02349(16) 0.1692(2) 0.0572(10) Uani 1 1 d . . .
H12A H 0.029666 0.002015 0.180809 0.086 Uiso 1 1 calc R U .
H12B H 0.082924 0.037131 0.123585 0.086 Uiso 1 1 calc R U .
H12C H 0.104711 0.054640 0.199696 0.086 Uiso 1 1 calc R U .
C42 C 0.3821(4) 0.24754(18) 0.3704(2) 0.0683(12) Uani 1 1 d . . .
H42A H 0.374815 0.250937 0.418365 0.102 Uiso 1 1 calc R U .
H42B H 0.312986 0.259793 0.346746 0.102 Uiso 1 1 calc R U .
H42C H 0.444170 0.270341 0.357234 0.102 Uiso 1 1 calc R U .
C50 C 0.5421(4) 0.32786(18) 0.2298(3) 0.0832(16) Uani 1 1 d . . .
H50A H 0.596825 0.356863 0.223190 0.125 Uiso 1 1 calc R U .
H50B H 0.488181 0.340638 0.260952 0.125 Uiso 1 1 calc R U .
H50C H 0.503043 0.318846 0.187162 0.125 Uiso 1 1 calc R U .
C44 C 0.5421(4) 0.19880(18) 0.49049(18) 0.0607(11) Uani 1 1 d . . .
H44A H 0.596111 0.192161 0.527935 0.091 Uiso 1 1 calc R U .
H44B H 0.470016 0.182987 0.500324 0.091 Uiso 1 1 calc R U .
H44C H 0.533874 0.238431 0.483302 0.091 Uiso 1 1 calc R U .
C55 C 0.8925(4) 0.2295(3) 0.0962(3) 0.097(2) Uani 1 1 d . . .
H55A H 0.925054 0.266409 0.096240 0.145 Uiso 1 1 calc R U .
H55B H 0.865886 0.219658 0.050935 0.145 Uiso 1 1 calc R U .
H55C H 0.949102 0.203027 0.112471 0.145 Uiso 1 1 calc R U .
C8 C 0.5257(4) -0.07907(19) 0.4115(2) 0.0692(13) Uani 1 1 d . . .
H8A H 0.484960 -0.078340 0.452186 0.104 Uiso 1 1 calc R U .
H8B H 0.605883 -0.077106 0.423096 0.104 Uiso 1 1 calc R U .
H8C H 0.508734 -0.113223 0.387295 0.104 Uiso 1 1 calc R U .
C54 C 0.7925(5) 0.3288(2) 0.1790(3) 0.0968(19) Uani 1 1 d . . .
H54A H 0.860919 0.333104 0.155424 0.145 Uiso 1 1 calc R U .
H54B H 0.806244 0.339937 0.225377 0.145 Uiso 1 1 calc R U .
H54C H 0.733665 0.351798 0.157863 0.145 Uiso 1 1 calc R U .
H1B H 0.495965 0.090533 0.096586 0.043(9) Uiso 1 1 d R . .
H1A H 0.309965 0.085843 0.252266 0.038(9) Uiso 1 1 d R . .
O1 O 1.000000 0.000000 0.500000 0.168(3) Uiso 1 2 d DS . P
C56 C 0.9134(9) -0.0295(5) 0.5245(6) 0.278(7) Uiso 1 1 d D . .
H56A H 0.849585 -0.004441 0.529295 0.334 Uiso 1 1 calc R U .
H56B H 0.937123 -0.043225 0.569319 0.334 Uiso 1 1 calc R U .
C57 C 0.8766(11) -0.0754(4) 0.4841(7) 0.299(8) Uiso 1 1 d D . .
H57A H 0.802529 -0.067528 0.463336 0.448 Uiso 1 1 calc R U .
H57B H 0.872978 -0.108276 0.511805 0.448 Uiso 1 1 calc R U .
H57C H 0.929071 -0.081526 0.449463 0.448 Uiso 1 1 calc R U .

loop_
_atom_site_aniso_label
_atom_site_aniso_U_11
_atom_site_aniso_U_22
_atom_site_aniso_U_33
_atom_site_aniso_U_23
_atom_site_aniso_U_13
_atom_site_aniso_U_12
Ni1 0.0264(3) 0.0369(3) 0.0314(3) -0.0012(2) -0.0010(2) -0.0030(2)
P1 0.0264(3) 0.0363(4) 0.0333(4) 0.0019(3) -0.0035(3) -0.0011(3)
Si1 0.0258(4) 0.0344(4) 0.0317(4) -0.0010(3) 0.0002(3) -0.0014(3)
Si2 0.0353(4) 0.0381(5) 0.0330(4) -0.0020(3) 0.0005(3) 0.0026(3)
N1 0.0298(12) 0.0339(14) 0.0311(13) 0.0003(10) 0.0000(10) -0.0012(10)
N3 0.0346(13) 0.0396(15) 0.0295(13) -0.0028(11) -0.0017(10) -0.0037(11)
C34 0.0311(14) 0.0363(17) 0.0379(17) -0.0031(13) 0.0010(12) -0.0050(12)
C28 0.0293(14) 0.0408(18) 0.0325(16) 0.0048(13) -0.0014(12) -0.0025(12)
N4 0.0440(15) 0.0486(17) 0.0443(16) 0.0078(13) -0.0093(12) -0.0162(13)
C6 0.0437(17) 0.0446(19) 0.0353(17) 0.0004(14) 0.0060(14) 0.0071(14)
C29 0.0355(17) 0.051(2) 0.062(2) -0.0097(18) -0.0134(16) 0.0073(15)
C45 0.0298(14) 0.0464(19) 0.0361(16) 0.0066(14) -0.0064(12) -0.0079(13)
N2 0.0390(14) 0.0426(16) 0.0397(15) -0.0090(12) 0.0038(11) -0.0033(12)
C16 0.0295(14) 0.0337(17) 0.0439(18) 0.0013(14) -0.0060(12) 0.0000(12)
C2 0.0362(16) 0.0369(18) 0.0466(19) 0.0010(14) 0.0016(14) -0.0047(13)
N5 0.0323(13) 0.066(2) 0.0325(14) 0.0085(13) -0.0021(11) -0.0127(13)
C51 0.0315(16) 0.077(3) 0.0359(18) 0.0004(17) 0.0032(13) -0.0008(16)
C35 0.0479(18) 0.049(2) 0.0302(16) -0.0048(14) -0.0028(14) -0.0090(15)
C17 0.0331(16) 0.0379(18) 0.060(2) -0.0001(16) 0.0043(14) 0.0026(13)
C10 0.0350(16) 0.051(2) 0.052(2) -0.0010(17) -0.0070(14) -0.0088(15)
B1 0.0285(16) 0.0359(19) 0.0393(19) 0.0072(15) -0.0067(13) -0.0003(14)
C24 0.0399(19) 0.064(3) 0.079(3) 0.026(2) -0.0122(18) -0.0118(18)
C22 0.0324(15) 0.0417(18) 0.0398(17) 0.0093(14) -0.0048(12) 0.0052(13)
C47 0.047(2) 0.093(3) 0.043(2) 0.018(2) -0.0051(16) -0.034(2)
C27 0.0443(18) 0.046(2) 0.047(2) 0.0081(16) 0.0020(15) 0.0008(15)
C41 0.047(2) 0.074(3) 0.066(3) -0.015(2) 0.0212(19) -0.0041(19)
C49 0.069(3) 0.055(2) 0.059(2) -0.007(2) -0.0118(19) -0.012(2)
C1 0.0365(15) 0.0351(17) 0.0337(16) 0.0011(13) 0.0033(12) -0.0012(13)
C46 0.059(2) 0.074(3) 0.047(2) 0.015(2) -0.0106(18) -0.033(2)
C39 0.0365(18) 0.078(3) 0.053(2) -0.0074(19) 0.0016(16) -0.0124(18)
C23 0.0366(17) 0.054(2) 0.055(2) 0.0169(17) -0.0093(15) -0.0072(15)
C20 0.066(2) 0.036(2) 0.072(3) -0.0062(19) -0.001(2) 0.0079(18)
C37 0.0330(15) 0.052(2) 0.0333(16) -0.0042(14) -0.0016(12) 0.0002(14)
C43 0.055(2) 0.065(2) 0.0332(18) -0.0010(16) -0.0064(15) -0.0110(18)
C21 0.0472(18) 0.0381(19) 0.051(2) 0.0057(15) -0.0029(15) -0.0020(15)
C15 0.055(2) 0.055(2) 0.0411(19) -0.0071(16) 0.0039(16) 0.0069(17)
C7 0.0440(18) 0.077(3) 0.0296(17) 0.0057(17) 0.0008(14) 0.0139(17)
C33 0.0372(17) 0.064(2) 0.049(2) -0.0152(18) -0.0152(15) 0.0095(16)
C3 0.0402(18) 0.056(2) 0.067(3) 0.0063(19) 0.0106(17) -0.0103(17)
C13 0.059(2) 0.0390(19) 0.049(2) -0.0032(16) 0.0028(16) 0.0070(16)
C5 0.067(2) 0.060(2) 0.044(2) 0.0147(18) 0.0157(18) 0.007(2)
C48 0.054(2) 0.044(2) 0.063(2) -0.0011(18) -0.0089(18) -0.0073(17)
C36 0.056(2) 0.047(2) 0.0336(17) -0.0098(15) 0.0021(15) -0.0052(16)
C19 0.057(2) 0.048(2) 0.072(3) -0.011(2) 0.014(2) 0.0102(18)
C30 0.0325(18) 0.083(3) 0.071(3) -0.015(2) -0.0152(17) 0.0025(18)
C9 0.053(2) 0.065(3) 0.045(2) 0.0087(18) -0.0037(16) -0.0025(18)
C52 0.048(2) 0.093(3) 0.0355(19) -0.0002(19) 0.0003(15) 0.002(2)
C40 0.0407(18) 0.059(2) 0.050(2) -0.0122(17) 0.0045(15) 0.0060(16)
C25 0.045(2) 0.066(3) 0.077(3) 0.027(2) 0.016(2) -0.0011(19)
C4 0.056(2) 0.071(3) 0.068(3) 0.017(2) 0.024(2) -0.006(2)
C11 0.045(2) 0.065(3) 0.064(2) -0.012(2) -0.0142(17) -0.0014(18)
C53 0.0400(19) 0.101(4) 0.048(2) 0.002(2) 0.0038(16) 0.013(2)
C32 0.061(2) 0.056(2) 0.062(2) -0.020(2) -0.0195(19) 0.0085(19)
C26 0.064(2) 0.060(3) 0.054(2) 0.0132(19) 0.0181(19) 0.005(2)
C18 0.0448(19) 0.047(2) 0.070(3) 0.0004(19) 0.0155(17) 0.0025(16)
C38 0.056(2) 0.060(2) 0.047(2) -0.0046(18) -0.0077(17) 0.0115(19)
C31 0.047(2) 0.066(3) 0.055(2) -0.015(2) -0.0122(17) -0.0076(18)
C14 0.0375(18) 0.069(3) 0.059(2) -0.014(2) 0.0056(16) 0.0042(17)
C12 0.0442(19) 0.050(2) 0.075(3) 0.004(2) -0.0119(18) -0.0051(17)
C42 0.061(2) 0.063(3) 0.081(3) -0.021(2) 0.008(2) 0.012(2)
C50 0.090(4) 0.046(2) 0.109(4) 0.004(2) -0.036(3) -0.001(2)
C44 0.076(3) 0.065(3) 0.041(2) -0.0157(19) 0.0087(19) -0.001(2)
C55 0.072(3) 0.147(6) 0.074(3) 0.017(3) 0.020(3) -0.056(3)
C8 0.084(3) 0.076(3) 0.046(2) -0.001(2) -0.010(2) 0.033(3)
C54 0.113(4) 0.089(4) 0.086(4) 0.020(3) -0.013(3) -0.066(4)

loop_
_atom_type_symbol
_atom_type_description
_atom_type_scat_dispersion_real
_atom_type_scat_dispersion_imag
_atom_type_scat_source
C C 0.0181 0.0091 'International Tables Vol C Tables 4.2.6.8 and 6.1.1.4'
H H 0.0000 0.0000 'International Tables Vol C Tables 4.2.6.8 and 6.1.1.4'
B B 0.0090 0.0039 'International Tables Vol C Tables 4.2.6.8 and 6.1.1.4'
N N 0.0311 0.0180 'International Tables Vol C Tables 4.2.6.8 and 6.1.1.4'
Si Si 0.2541 0.3302 'International Tables Vol C Tables 4.2.6.8 and 6.1.1.4'
P P 0.2955 0.4335 'International Tables Vol C Tables 4.2.6.8 and 6.1.1.4'
Ni Ni -3.0029 0.5091 'International Tables Vol C Tables 4.2.6.8 and 6.1.1.4'
O O 0.0492 0.0322 'International Tables Vol C Tables 4.2.6.8 and 6.1.1.4'

loop_
_geom_angle_atom_site_label_1
_geom_angle_atom_site_label_2
_geom_angle_atom_site_label_3
_geom_angle
_geom_angle_site_symmetry_1
C34 Ni1 C45 99.15(13) .
C34 Ni1 Si1 100.72(9) .
C45 Ni1 Si1 159.79(10) .
C34 Ni1 P1 157.11(9) .
C45 Ni1 P1 102.39(9) .
Si1 Ni1 P1 58.57(3) .
B1 P1 Si1 130.55(11) .
B1 P1 Ni1 130.59(11) .
Si1 P1 Ni1 60.20(3) .
N1 Si1 P1 122.59(9) .
N1 Si1 Ni1 131.03(9) .
P1 Si1 Ni1 61.24(3) .
N1 Si2 C13 108.02(15) .
N1 Si2 C14 110.22(15) .
C13 Si2 C14 109.82(19) .
N1 Si2 C15 114.13(14) .
C13 Si2 C15 106.91(17) .
C14 Si2 C15 107.64(18) .
C1 N1 Si2 119.1(2) .
C1 N1 Si1 113.07(19) .
Si2 N1 Si1 127.17(14) .
C34 N3 C35 111.5(3) .
C34 N3 C37 120.5(2) .
C35 N3 C37 128.0(3) .
N3 C34 N2 104.0(3) .
N3 C34 Ni1 128.6(2) .
N2 C34 Ni1 127.1(2) .
C33 C28 C29 115.6(3) .
C33 C28 B1 124.0(3) .
C29 C28 B1 120.3(3) .
C45 N4 C46 110.8(3) .
C45 N4 C48 122.1(3) .
C46 N4 C48 127.1(3) .
C5 C6 C1 118.5(3) .
C5 C6 C7 119.5(3) .
C1 C6 C7 122.0(3) .
C30 C29 C28 122.3(3) .
N4 C45 N5 104.2(3) .
N4 C45 Ni1 129.6(2) .
N5 C45 Ni1 126.1(3) .
C34 N2 C36 110.9(3) .
C34 N2 C40 121.4(3) .
C36 N2 C40 127.6(3) .
C21 C16 C17 115.5(3) .
C21 C16 B1 125.2(3) .
C17 C16 B1 119.3(3) .
C3 C2 C1 118.5(3) .
C3 C2 C10 119.0(3) .
C1 C2 C10 122.5(3) .
C45 N5 C47 111.2(3) .
C45 N5 C51 121.0(3) .
C47 N5 C51 127.6(3) .
N5 C51 C53 113.1(3) .
N5 C51 C52 111.5(3) .
C53 C51 C52 112.1(3) .
C36 C35 N3 106.9(3) .
C36 C35 C43 128.0(3) .
N3 C35 C43 125.1(3) .
C18 C17 C16 123.2(3) .
C2 C10 C12 112.6(3) .
C2 C10 C11 111.2(3) .
C12 C10 C11 110.3(3) .
C22 B1 C16 116.1(3) .
C22 B1 C28 112.9(3) .
C16 B1 C28 111.9(2) .
C22 B1 P1 103.86(19) .
C16 B1 P1 104.3(2) .
C28 B1 P1 106.5(2) .
C25 C24 C23 119.9(4) .
C23 C22 C27 116.1(3) .
C23 C22 B1 121.6(3) .
C27 C22 B1 122.3(3) .
C46 C47 N5 106.6(3) .
C46 C47 C55 129.0(4) .
N5 C47 C55 124.5(5) .
C26 C27 C22 121.6(4) .
C6 C1 C2 120.2(3) .
C6 C1 N1 120.0(3) .
C2 C1 N1 119.8(3) .
C47 C46 N4 107.3(3) .
C47 C46 C54 128.2(4) .
N4 C46 C54 124.5(5) .
C22 C23 C24 122.3(4) .
C19 C20 C21 121.1(4) .
N3 C37 C38 112.8(3) .
N3 C37 C39 111.8(3) .
C38 C37 C39 112.4(3) .
C20 C21 C16 121.9(3) .
C6 C7 C9 111.0(3) .
C6 C7 C8 112.2(4) .
C9 C7 C8 110.0(3) .
C32 C33 C28 122.7(3) .
C4 C3 C2 121.7(3) .
C4 C5 C6 121.9(4) .
N4 C48 C49 111.3(3) .
N4 C48 C50 113.6(4) .
C49 C48 C50 112.3(4) .
C35 C36 N2 106.7(3) .
C35 C36 C44 128.7(3) .
N2 C36 C44 124.4(3) .
C20 C19 C18 118.7(4) .
C31 C30 C29 120.6(3) .
N2 C40 C42 113.4(3) .
N2 C40 C41 111.5(3) .
C42 C40 C41 110.7(3) .
C26 C25 C24 119.2(4) .
C5 C4 C3 119.2(3) .
C31 C32 C33 120.2(4) .
C25 C26 C27 120.9(4) .
C17 C18 C19 119.6(4) .
C30 C31 C32 118.6(3) .
C56 O1 C56 180.0 3_756
O1 C56 C57 114.5(6) .

loop_
_geom_bond_atom_site_label_1
_geom_bond_atom_site_label_2
_geom_bond_distance
_geom_bond_site_symmetry_2
Ni1 C34 1.897(3) .
Ni1 C45 1.961(3) .
Ni1 Si1 2.2253(9) .
Ni1 P1 2.2482(9) .
P1 B1 2.071(3) .
P1 Si1 2.1882(11) .
Si1 N1 1.754(3) .
Si2 N1 1.749(3) .
Si2 C13 1.858(4) .
Si2 C14 1.865(4) .
Si2 C15 1.869(4) .
N1 C1 1.451(4) .
N3 C34 1.366(4) .
N3 C35 1.399(4) .
N3 C37 1.469(4) .
C34 N2 1.373(4) .
C28 C33 1.391(5) .
C28 C29 1.394(4) .
C28 B1 1.630(5) .
N4 C45 1.362(4) .
N4 C46 1.401(5) .
N4 C48 1.463(5) .
C6 C5 1.400(5) .
C6 C1 1.401(4) .
C6 C7 1.517(5) .
C29 C30 1.384(5) .
C45 N5 1.368(4) .
N2 C36 1.406(4) .
N2 C40 1.481(4) .
C16 C21 1.395(5) .
C16 C17 1.401(5) .
C16 B1 1.628(5) .
C2 C3 1.396(5) .
C2 C1 1.404(4) .
C2 C10 1.515(5) .
N5 C47 1.398(5) .
N5 C51 1.476(5) .
C51 C53 1.532(5) .
C51 C52 1.535(5) .
C35 C36 1.347(5) .
C35 C43 1.502(5) .
C17 C18 1.385(5) .
C10 C12 1.525(5) .
C10 C11 1.536(5) .
B1 C22 1.621(5) .
C24 C25 1.379(6) .
C24 C23 1.397(5) .
C22 C23 1.393(5) .
C22 C27 1.404(5) .
C47 C46 1.340(6) .
C47 C55 1.493(6) .
C27 C26 1.390(5) .
C41 C40 1.533(5) .
C49 C48 1.528(5) .
C46 C54 1.504(6) .
C39 C37 1.523(5) .
C20 C19 1.373(6) .
C20 C21 1.394(5) .
C37 C38 1.523(5) .
C7 C9 1.519(5) .
C7 C8 1.536(5) .
C33 C32 1.384(5) .
C3 C4 1.375(6) .
C5 C4 1.365(6) .
C48 C50 1.533(6) .
C36 C44 1.492(5) .
C19 C18 1.394(5) .
C30 C31 1.378(6) .
C40 C42 1.527(5) .
C25 C26 1.370(6) .
C32 C31 1.379(5) .
O1 C56 1.381(5) 3_756
O1 C56 1.381(5) .
C56 C57 1.437(5) .
